data_7225645
loop_
_publ_author_name
'Gao, Song'
'Fan, Rui Qing'
'Wang, Xin Ming'
'Wei, Li Guo'
'Song, Yang'
'Du, Xi'
'Xing, Kai'
'Wang, Ping'
'Yang, Yu Lin'

_publ_section_title
;
 Thermally-induced single-crystal-to-single-crystal transformations from a
 2D two-fold interpenetrating square lattice layer to a 3D four-fold
 interpenetrating diamond framework and its application in dye-sensitized
 solar cells.
;
_journal_issue 28
_journal_name_full 'Physical chemistry chemical physics : PCCP'
_journal_page_first 19001
_journal_page_last 19010
_journal_paper_doi 10.1039/c6cp02530g
_journal_volume 18
_journal_year 2016
_chemical_formula_sum 'C20 H21 Cd N4 O7.5'
_chemical_formula_weight 549.82
_chemical_name_systematic
; 
 ? 
;
_space_group_IT_number 60
_symmetry_cell_setting orthorhombic
_symmetry_space_group_name_Hall '-P 2n 2ab'
_symmetry_space_group_name_H-M 'P b c n'
_atom_sites_solution_hydrogens geom
_atom_sites_solution_primary direct
_atom_sites_solution_secondary difmap
_audit_creation_method SHELXL-97
_audit_update_record
;
2016-05-31 deposited with the CCDC.
2016-06-17 downloaded from the CCDC.
;
_cell_angle_alpha 90.00
_cell_angle_beta 90.00
_cell_angle_gamma 90.00
_cell_formula_units_Z 8
_cell_length_a 15.8817(11)
_cell_length_b 17.5053(15)
_cell_length_c 17.8702(14)
_cell_measurement_reflns_used 4560
_cell_measurement_temperature 290(2)
_cell_measurement_theta_max 25.36
_cell_measurement_theta_min 3.04
_cell_volume 4968.2(7)
_computing_cell_refinement 'Bruker SMART'
_computing_data_collection 'Bruker SMART'
_computing_data_reduction 'Bruker SAINT'
_computing_molecular_graphics SHELXP-97
_computing_publication_material SHELXTL
_computing_structure_refinement 'SHELXL-97 (Sheldrick, 1997)'
_computing_structure_solution 'SHELXS-97 (Sheldrick, 1997)'
_diffrn_ambient_temperature 293(2)
_diffrn_measured_fraction_theta_full 0.987
_diffrn_measured_fraction_theta_max 0.987
_diffrn_measurement_device_type 'Bruker Smart APEX CCD area detector'
_diffrn_measurement_method 'phi and omega scans'
_diffrn_radiation_monochromator graphite
_diffrn_radiation_source 'fine-focus sealed tube'
_diffrn_radiation_type MoK\a
_diffrn_radiation_wavelength 0.71073
_diffrn_reflns_av_R_equivalents 0.1203
_diffrn_reflns_av_sigmaI/netI 0.1292
_diffrn_reflns_limit_h_max 19
_diffrn_reflns_limit_h_min -17
_diffrn_reflns_limit_k_max 20
_diffrn_reflns_limit_k_min -19
_diffrn_reflns_limit_l_max 21
_diffrn_reflns_limit_l_min -17
_diffrn_reflns_number 14721
_diffrn_reflns_theta_full 25.36
_diffrn_reflns_theta_max 25.36
_diffrn_reflns_theta_min 3.04
_diffrn_standards_decay_% 0
_diffrn_standards_interval_count 0
_diffrn_standards_interval_time 0
_diffrn_standards_number 0
_exptl_absorpt_coefficient_mu 0.925
_exptl_absorpt_correction_T_max 0.862
_exptl_absorpt_correction_T_min 0.792
_exptl_absorpt_correction_type multi-scan
_exptl_absorpt_process_details SADABS
_exptl_crystal_colour yellow
_exptl_crystal_density_diffrn 1.470
_exptl_crystal_density_method 'not measured'
_exptl_crystal_description block
_exptl_crystal_F_000 2216
_exptl_crystal_size_max 0.30
_exptl_crystal_size_mid 0.21
_exptl_crystal_size_min 0.16
_refine_diff_density_max 3.610
_refine_diff_density_min -2.213
_refine_diff_density_rms 0.225
_refine_ls_extinction_method none
_refine_ls_goodness_of_fit_ref 1.043
_refine_ls_hydrogen_treatment mixed
_refine_ls_matrix_type full
_refine_ls_number_parameters 298
_refine_ls_number_reflns 4502
_refine_ls_number_restraints 0
_refine_ls_restrained_S_all 1.043
_refine_ls_R_factor_all 0.1087
_refine_ls_R_factor_gt 0.0875
_refine_ls_shift/su_max 0.001
_refine_ls_shift/su_mean 0.000
_refine_ls_structure_factor_coef Fsqd
_refine_ls_weighting_details 'calc w=1/[\s^2^(Fo^2^)+(0.1902P)^2^+0.0000P] where P=(Fo^2^+2Fc^2^)/3'
_refine_ls_weighting_scheme calc
_refine_ls_wR_factor_gt 0.1531
_refine_ls_wR_factor_ref 0.1917
_reflns_number_gt 2141
_reflns_number_total 4560
_reflns_threshold_expression >2sigma(I)
_cod_data_source_file c6cp02530g2.cif
_cod_data_source_block 2
_cod_depositor_comments
;
The following automatic conversions were performed:

'_symmetry_cell_setting' value 'Orthorhombic' changed to
'orthorhombic' according to
/usr/data/users/saulius/crontab/automatic-downloads/rss-feeds/RSC/lib/dictionaries/cif_core.dic
dictionary named 'cif_core.dic' version 2.4.2 from 2011-04-26.

Automatic conversion script
Id: cif_fix_values 4268 2015-11-12 08:31:59Z antanas 

 Adding full bibliography for 7225645--7225646.cif.
;
_cod_original_sg_symbol_H-M Pbcn
_cod_original_formula_sum 'C20 H21 Cd N4 O7.50'
_cod_database_code 7225645

loop_
_symmetry_equiv_pos_as_xyz
'x, y, z'
'-x+1/2, -y+1/2, z+1/2'
'x+1/2, -y+1/2, -z'
'-x, y, -z+1/2'
'-x, -y, -z'
'x-1/2, y-1/2, -z-1/2'
'-x-1/2, y-1/2, z'
'x, -y, z-1/2'

loop_
_atom_site_label
_atom_site_type_symbol
_atom_site_fract_x
_atom_site_fract_y
_atom_site_fract_z
_atom_site_U_iso_or_equiv
_atom_site_adp_type
_atom_site_occupancy
_atom_site_symmetry_multiplicity
_atom_site_calc_flag
_atom_site_refinement_flags
Cd1 Cd 0.17999(4) 0.48595(4) 0.54122(4) 0.03789(19) Uani 1 1 d .
O1 O 0.0936(4) 0.5830(4) 0.4967(4) 0.054(2) Uani 1 1 d .
O2 O 0.1723(4) 0.6285(4) 0.5892(4) 0.057(2) Uani 1 1 d .
O3 O 0.1448(5) 0.4132(4) 0.4259(4) 0.059(2) Uani 1 1 d .
O4 O 0.2169(4) 0.3560(4) 0.5157(4) 0.0519(19) Uani 1 1 d .
O5 O 0.0488(4) 0.4442(4) 0.5920(4) 0.060(2) Uani 1 1 d .
H5A H 0.0318 0.4767 0.6240 0.090 Uiso 1 1 d R
H5B H 0.0128 0.4404 0.5570 0.090 Uiso 1 1 d R
N1 N -0.1902(4) 0.9818(4) 0.5097(5) 0.047(2) Uani 1 1 d .
N2 N -0.0812(5) 0.9101(4) 0.5341(4) 0.044(2) Uani 1 1 d .
N3 N 0.2219(5) 0.4680(5) 0.6617(4) 0.050(2) Uani 1 1 d .
N4 N 0.2456(5) 0.4045(5) 0.7663(4) 0.049(2) Uani 1 1 d .
C1 C -0.1358(7) 1.0223(7) 0.5520(6) 0.063(3) Uani 1 1 d .
H1 H -0.1445 1.0725 0.5670 0.075 Uiso 1 1 calc R
C2 C -0.1556(6) 0.9146(6) 0.4990(6) 0.053(3) Uani 1 1 d .
H2 H -0.1794 0.8755 0.4708 0.063 Uiso 1 1 calc R
C3 C -0.0672(7) 0.9804(6) 0.5698(8) 0.077(4) Uani 1 1 d .
H3 H -0.0214 0.9949 0.5989 0.092 Uiso 1 1 calc R
C4 C -0.0266(6) 0.8434(5) 0.5369(5) 0.043(2) Uani 1 1 d .
C5 C -0.0310(7) 0.7942(6) 0.4782(6) 0.051(3) Uani 1 1 d .
H5 H -0.0651 0.8052 0.4372 0.062 Uiso 1 1 calc R
C6 C 0.0220(6) 0.8289(6) 0.5982(6) 0.053(3) Uani 1 1 d .
H6 H 0.0237 0.8625 0.6385 0.064 Uiso 1 1 calc R
C7 C 0.0695(6) 0.7612(6) 0.5983(6) 0.058(3) Uani 1 1 d .
H7 H 0.1054 0.7510 0.6381 0.069 Uiso 1 1 calc R
C8 C 0.0162(6) 0.7270(6) 0.4802(6) 0.058(3) Uani 1 1 d .
H8 H 0.0152 0.6935 0.4398 0.070 Uiso 1 1 calc R
C9 C 0.0637(6) 0.7107(5) 0.5412(5) 0.041(2) Uani 1 1 d .
C10 C 0.1128(5) 0.6360(5) 0.5436(6) 0.040(2) Uani 1 1 d .
C11 C 0.1935(8) 0.5089(6) 0.7262(7) 0.069(4) Uani 1 1 d .
H11 H 0.1682 0.5568 0.7254 0.083 Uiso 1 1 calc R
C12 C 0.2529(6) 0.4062(6) 0.6892(5) 0.046(3) Uani 1 1 d .
H12 H 0.2772 0.3676 0.6608 0.056 Uiso 1 1 calc R
C13 C 0.2086(8) 0.4684(6) 0.7870(6) 0.065(3) Uani 1 1 d .
H13 H 0.1954 0.4825 0.8358 0.078 Uiso 1 1 calc R
C14 C 0.2646(6) 0.3386(6) 0.8136(5) 0.047(3) Uani 1 1 d .
C15 C 0.3336(7) 0.2935(7) 0.7990(6) 0.063(3) Uani 1 1 d .
H15 H 0.3692 0.3058 0.7595 0.076 Uiso 1 1 calc R
C16 C 0.2152(7) 0.3212(7) 0.8706(6) 0.067(3) Uani 1 1 d .
H16 H 0.1687 0.3518 0.8807 0.081 Uiso 1 1 calc R
C17 C 0.3505(7) 0.2295(6) 0.8431(6) 0.054(3) Uani 1 1 d .
H17 H 0.3971 0.1991 0.8329 0.065 Uiso 1 1 calc R
C18 C 0.2312(7) 0.2585(6) 0.9157(6) 0.064(3) Uani 1 1 d .
H18 H 0.1962 0.2478 0.9562 0.076 Uiso 1 1 calc R
C19 C 0.2991(6) 0.2121(5) 0.9004(5) 0.042(3) Uani 1 1 d .
C20 C 0.1856(6) 0.3572(6) 0.4511(6) 0.047(3) Uani 1 1 d .
O1W O 0.4359(6) 0.8219(5) 0.6979(5) 0.097(3) Uani 1 1 d .
H1WB H 0.4751 0.8239 0.6656 0.145 Uiso 1 1 d R
H1WC H 0.4016 0.8583 0.6905 0.145 Uiso 1 1 d R
O2W O 0.2913(5) 0.7383(5) 0.6225(4) 0.071(2) Uani 1 1 d .
H2WB H 0.3229 0.7219 0.6574 0.107 Uiso 1 1 d R
H2WC H 0.3208 0.7474 0.5839 0.107 Uiso 1 1 d R
O3W O 0.9926(5) 0.5704(6) 0.6723(5) 0.020(3) Uani 0.50 1 d P
H3WB H 1.0283 0.6025 0.6559 0.030 Uiso 0.50 1 d PR
H3WC H 1.0007 0.5632 0.7187 0.030 Uiso 0.50 1 d PR

loop_
_atom_site_aniso_label
_atom_site_aniso_U_11
_atom_site_aniso_U_22
_atom_site_aniso_U_33
_atom_site_aniso_U_23
_atom_site_aniso_U_13
_atom_site_aniso_U_12
Cd1 0.0374(3) 0.0398(4) 0.0364(4) 0.0011(3) -0.0005(3) 0.0005(3)
O1 0.054(4) 0.056(4) 0.053(4) 0.002(4) 0.004(4) 0.008(3)
O2 0.052(4) 0.057(4) 0.062(5) 0.013(4) 0.000(4) -0.001(3)
O3 0.065(4) 0.058(4) 0.056(4) -0.010(4) -0.011(4) 0.006(4)
O4 0.070(4) 0.047(4) 0.039(4) -0.010(3) -0.012(3) 0.005(3)
O5 0.057(4) 0.072(5) 0.051(4) -0.007(4) -0.005(4) 0.002(4)
N1 0.041(4) 0.044(5) 0.056(5) -0.006(4) -0.016(4) 0.009(4)
N2 0.046(4) 0.036(4) 0.050(5) -0.006(4) -0.004(4) 0.012(3)
N3 0.057(5) 0.056(5) 0.039(5) 0.000(4) -0.010(4) 0.013(4)
N4 0.060(5) 0.057(5) 0.030(4) 0.003(4) -0.009(4) 0.011(4)
C1 0.047(6) 0.066(7) 0.075(8) -0.018(6) -0.018(6) 0.020(5)
C2 0.049(5) 0.058(6) 0.051(6) -0.016(5) -0.015(5) 0.005(5)
C3 0.060(6) 0.058(6) 0.113(9) -0.041(6) -0.042(6) 0.024(5)
C4 0.040(5) 0.043(5) 0.045(5) 0.001(5) 0.008(5) -0.002(4)
C5 0.054(6) 0.051(6) 0.049(6) 0.002(5) -0.016(5) 0.006(5)
C6 0.047(5) 0.053(6) 0.060(7) -0.004(5) -0.009(5) 0.008(5)
C7 0.051(6) 0.057(7) 0.064(7) 0.000(6) -0.013(5) 0.014(5)
C8 0.057(6) 0.053(6) 0.065(7) 0.001(5) -0.003(5) 0.013(5)
C9 0.045(5) 0.041(5) 0.038(5) -0.003(4) 0.008(5) 0.005(4)
C10 0.031(4) 0.030(5) 0.059(6) 0.004(4) -0.002(5) 0.003(4)
C11 0.094(9) 0.058(7) 0.056(7) -0.024(6) -0.012(6) 0.031(6)
C12 0.053(6) 0.053(6) 0.034(5) -0.005(4) -0.009(5) 0.010(5)
C13 0.109(9) 0.056(6) 0.030(6) -0.005(5) 0.006(6) 0.031(6)
C14 0.045(5) 0.061(6) 0.035(5) 0.007(5) -0.001(5) 0.009(5)
C15 0.058(6) 0.085(8) 0.047(6) 0.025(6) 0.009(5) 0.025(6)
C16 0.079(7) 0.076(8) 0.046(6) 0.008(6) 0.020(6) 0.035(6)
C17 0.068(6) 0.047(6) 0.047(6) 0.005(5) 0.002(5) 0.018(5)
C18 0.067(6) 0.067(7) 0.058(7) 0.024(6) 0.029(5) 0.027(6)
C19 0.049(5) 0.044(5) 0.034(5) 0.003(4) -0.005(4) 0.004(4)
C20 0.043(5) 0.047(6) 0.051(6) 0.003(5) 0.008(5) -0.006(4)
O1W 0.091(6) 0.113(8) 0.086(7) 0.018(5) -0.010(5) 0.000(6)
O2W 0.082(5) 0.075(5) 0.057(5) 0.002(4) -0.005(4) -0.004(4)
O3W 0.013(4) 0.046(6) 0.000(5) 0.002(4) -0.002(4) -0.001(4)

loop_
_atom_type_symbol
_atom_type_description
_atom_type_scat_dispersion_real
_atom_type_scat_dispersion_imag
_atom_type_scat_source
C C 0.0033 0.0016 'International Tables Vol C Tables 4.2.6.8 and 6.1.1.4'
H H 0.0000 0.0000 'International Tables Vol C Tables 4.2.6.8 and 6.1.1.4'
Cd Cd -0.8075 1.2024 'International Tables Vol C Tables 4.2.6.8 and 6.1.1.4'
N N 0.0061 0.0033 'International Tables Vol C Tables 4.2.6.8 and 6.1.1.4'
O O 0.0106 0.0060 'International Tables Vol C Tables 4.2.6.8 and 6.1.1.4'

loop_
_geom_angle_atom_site_label_1
_geom_angle_atom_site_label_2
_geom_angle_atom_site_label_3
_geom_angle
_geom_angle_site_symmetry_1
_geom_angle_site_symmetry_3
O1 Cd1 N3 126.7(3) . .
O1 Cd1 N1 102.2(3) . 3_566
N3 Cd1 N1 98.3(3) . 3_566
O1 Cd1 O5 80.7(2) . .
N3 Cd1 O5 81.5(3) . .
N1 Cd1 O5 176.2(3) 3_566 .
O1 Cd1 O4 140.7(2) . .
N3 Cd1 O4 88.7(3) . .
N1 Cd1 O4 86.5(3) 3_566 .
O5 Cd1 O4 89.7(2) . .
O1 Cd1 O3 87.6(2) . .
N3 Cd1 O3 141.2(3) . .
N1 Cd1 O3 90.0(3) 3_566 .
O5 Cd1 O3 87.8(2) . .
O4 Cd1 O3 53.8(2) . .
O1 Cd1 O2 52.7(2) . .
N3 Cd1 O2 80.6(3) . .
N1 Cd1 O2 86.5(2) 3_566 .
O5 Cd1 O2 97.2(2) . .
O4 Cd1 O2 166.2(2) . .
O3 Cd1 O2 138.0(2) . .
C10 O1 Cd1 99.5(5) . .
C10 O2 Cd1 85.6(5) . .
C20 O3 Cd1 89.2(6) . .
C20 O4 Cd1 93.6(6) . .
Cd1 O5 H5A 109.1 . .
Cd1 O5 H5B 109.4 . .
H5A O5 H5B 109.5 . .
C1 N1 C2 106.5(8) . .
C1 N1 Cd1 131.3(6) . 3_466
C2 N1 Cd1 122.2(7) . 3_466
C2 N2 C3 107.5(8) . .
C2 N2 C4 126.1(8) . .
C3 N2 C4 126.4(8) . .
C12 N3 C11 103.5(8) . .
C12 N3 Cd1 126.2(7) . .
C11 N3 Cd1 127.0(7) . .
C13 N4 C12 107.3(8) . .
C13 N4 C14 126.9(8) . .
C12 N4 C14 125.2(8) . .
N1 C1 C3 111.3(10) . .
N1 C1 H1 124.3 . .
C3 C1 H1 124.3 . .
N1 C2 N2 110.7(9) . .
N1 C2 H2 124.7 . .
N2 C2 H2 124.7 . .
C1 C3 N2 103.9(10) . .
C1 C3 H3 128.0 . .
N2 C3 H3 128.0 . .
C6 C4 C5 122.2(9) . .
C6 C4 N2 120.9(8) . .
C5 C4 N2 116.8(8) . .
C4 C5 C8 119.1(9) . .
C4 C5 H5 120.5 . .
C8 C5 H5 120.5 . .
C4 C6 C7 117.5(10) . .
C4 C6 H6 121.3 . .
C7 C6 H6 121.3 . .
C9 C7 C6 120.9(10) . .
C9 C7 H7 119.5 . .
C6 C7 H7 119.5 . .
C5 C8 C9 119.8(10) . .
C5 C8 H8 120.1 . .
C9 C8 H8 120.1 . .
C7 C9 C8 120.4(9) . .
C7 C9 C10 120.3(9) . .
C8 C9 C10 119.2(9) . .
O2 C10 O1 121.7(8) . .
O2 C10 C9 119.6(8) . .
O1 C10 C9 118.6(8) . .
C13 C11 N3 109.7(10) . .
C13 C11 H11 125.1 . .
N3 C11 H11 125.1 . .
N3 C12 N4 111.6(9) . .
N3 C12 H12 124.2 . .
N4 C12 H12 124.2 . .
N4 C13 C11 107.9(9) . .
N4 C13 H13 126.1 . .
C11 C13 H13 126.1 . .
C15 C14 C16 119.1(10) . .
C15 C14 N4 120.5(9) . .
C16 C14 N4 120.3(9) . .
C14 C15 C17 120.5(10) . .
C14 C15 H15 119.8 . .
C17 C15 H15 119.8 . .
C14 C16 C18 121.5(10) . .
C14 C16 H16 119.2 . .
C18 C16 H16 119.2 . .
C19 C17 C15 119.6(10) . .
C19 C17 H17 120.2 . .
C15 C17 H17 120.2 . .
C16 C18 C19 119.7(10) . .
C16 C18 H18 120.2 . .
C19 C18 H18 120.2 . .
C17 C19 C18 119.5(9) . .
C17 C19 C20 122.2(9) . 2
C18 C19 C20 118.2(9) . 2
O4 C20 O3 123.0(9) . .
O4 C20 C19 117.9(9) . 2_554
O3 C20 C19 119.1(9) . 2_554
H1WB O1W H1WC 109.5 . .
H2WB O2W H2WC 109.5 . .
H3WB O3W H3WC 109.5 . .

loop_
_geom_bond_atom_site_label_1
_geom_bond_atom_site_label_2
_geom_bond_distance
_geom_bond_site_symmetry_2
Cd1 O1 2.323(7) .
Cd1 N3 2.275(8) .
Cd1 N1 2.323(7) 3_566
Cd1 O5 2.388(7) .
Cd1 O4 2.392(7) .
Cd1 O3 2.486(7) .
Cd1 O2 2.642(7) .
O1 C10 1.288(11) .
O2 C10 1.255(11) .
O3 C20 1.259(12) .
O4 C20 1.256(11) .
O5 H5A 0.8501 .
O5 H5B 0.8500 .
N1 C1 1.349(13) .
N1 C2 1.312(12) .
N1 Cd1 2.323(7) 3_466
N2 C2 1.340(12) .
N2 C3 1.404(13) .
N2 C4 1.456(12) .
N3 C12 1.286(12) .
N3 C11 1.430(14) .
N4 C13 1.317(13) .
N4 C12 1.383(12) .
N4 C14 1.460(12) .
C1 C3 1.351(15) .
C1 H1 0.9300 .
C2 H2 0.9300 .
C3 H3 0.9300 .
C4 C6 1.365(13) .
C4 C5 1.358(13) .
C5 C8 1.396(14) .
C5 H5 0.9300 .
C6 C7 1.404(14) .
C6 H6 0.9300 .
C7 C9 1.353(14) .
C7 H7 0.9300 .
C8 C9 1.356(13) .
C8 H8 0.9300 .
C9 C10 1.523(12) .
C11 C13 1.320(16) .
C11 H11 0.9300 .
C12 H12 0.9300 .
C13 H13 0.9300 .
C14 C15 1.375(14) .
C14 C16 1.322(14) .
C15 C17 1.397(15) .
C15 H15 0.9300 .
C16 C18 1.385(15) .
C16 H16 0.9300 .
C17 C19 1.345(14) .
C17 H17 0.9300 .
C18 C19 1.378(14) .
C18 H18 0.9300 .
C19 C20 1.533(14) 2
C20 C19 1.533(14) 2_554
O1W H1WB 0.8500 .
O1W H1WC 0.8499 .
O2W H2WB 0.8500 .
O2W H2WC 0.8501 .
O3W H3WB 0.8500 .
O3W H3WC 0.8500 .
